data_2228313
loop_
_publ_author_name
'Gao, Xiaoli'
'Zhu, Miaoli'

_publ_section_title
;
 Benzoic acid--2,2'-biimidazole (2/1)
;
_journal_coeditor_code FL2323
_journal_issue 12
_journal_name_full 'Acta Crystallographica Section E'
_journal_page_first o3124
_journal_paper_doi 10.1107/S1600536810045368
_journal_volume 66
_journal_year 2010
_chemical_formula_iupac 'C6 H6 N4, 2C7 H6 O2'
_chemical_formula_moiety 'C6 H6 N4, 2(C7 H6 O2)'
_chemical_formula_sum 'C20 H18 N4 O4'
_chemical_formula_weight 378.38
_chemical_name_systematic
;
Benzoic acid--2,2'-biimidazole (2/1)
;
_space_group_IT_number 14
_symmetry_cell_setting monoclinic
_symmetry_space_group_name_Hall '-P 2yn'
_symmetry_space_group_name_H-M 'P 1 21/n 1'
_atom_sites_solution_hydrogens geom
_atom_sites_solution_primary direct
_atom_sites_solution_secondary difmap
_audit_creation_method SHELXL-97
_cell_angle_alpha 90.00
_cell_angle_beta 99.832(6)
_cell_angle_gamma 90.00
_cell_formula_units_Z 2
_cell_length_a 11.232(5)
_cell_length_b 5.082(2)
_cell_length_c 16.342(7)
_cell_measurement_reflns_used 698
_cell_measurement_temperature 298(2)
_cell_measurement_theta_max 20.82
_cell_measurement_theta_min 2.53
_cell_volume 919.1(7)
_computing_cell_refinement 'SAINT (Bruker, 2000)'
_computing_data_collection 'SMART (Bruker, 2000)'
_computing_data_reduction 'SAINT (Bruker, 2000)'
_computing_molecular_graphics 'ORTEP-3 (Farrugia, 1997) and SHELXL97 (Sheldrick, 2008)'
_computing_publication_material 'SHELXTL/PC (Sheldrick, 2008)'
_computing_structure_refinement 'SHELXL97 (Sheldrick, 2008)'
_computing_structure_solution 'SHELXS97 (Sheldrick, 2008)'
_diffrn_ambient_temperature 298(2)
_diffrn_measured_fraction_theta_full 1
_diffrn_measured_fraction_theta_max 0.961
_diffrn_measurement_device_type 'Bruker SMART 1K CCD area-detector'
_diffrn_measurement_method \w
_diffrn_radiation_monochromator graphite
_diffrn_radiation_source 'fine-focus sealed tube'
_diffrn_radiation_type MoK\a
_diffrn_radiation_wavelength 0.71073
_diffrn_reflns_av_R_equivalents 0.0470
_diffrn_reflns_av_sigmaI/netI 0.0663
_diffrn_reflns_limit_h_max 12
_diffrn_reflns_limit_h_min -13
_diffrn_reflns_limit_k_max 2
_diffrn_reflns_limit_k_min -6
_diffrn_reflns_limit_l_max 19
_diffrn_reflns_limit_l_min -19
_diffrn_reflns_number 3367
_diffrn_reflns_theta_full 25.00
_diffrn_reflns_theta_max 25.00
_diffrn_reflns_theta_min 2.05
_diffrn_standards_number 0
_exptl_absorpt_coefficient_mu 0.098
_exptl_absorpt_correction_T_max 0.9903
_exptl_absorpt_correction_T_min 0.9619
_exptl_absorpt_correction_type multi-scan
_exptl_absorpt_process_details '(SADABS; Sheldrick, 2000)'
_exptl_crystal_colour colorless
_exptl_crystal_density_diffrn 1.367
_exptl_crystal_density_method 'not measured'
_exptl_crystal_description block
_exptl_crystal_F_000 396
_exptl_crystal_size_max 0.40
_exptl_crystal_size_mid 0.20
_exptl_crystal_size_min 0.10
_refine_diff_density_max 0.203
_refine_diff_density_min -0.190
_refine_ls_extinction_method none
_refine_ls_goodness_of_fit_ref 1.254
_refine_ls_hydrogen_treatment mixed
_refine_ls_matrix_type full
_refine_ls_number_parameters 131
_refine_ls_number_reflns 1550
_refine_ls_number_restraints 0
_refine_ls_restrained_S_all 1.254
_refine_ls_R_factor_all 0.1243
_refine_ls_R_factor_gt 0.0979
_refine_ls_shift/su_max 0.000
_refine_ls_shift/su_mean 0.000
_refine_ls_structure_factor_coef Fsqd
_refine_ls_weighting_details 'calc w=1/[\s^2^(Fo^2^)+(0.0425P)^2^+1.0781P] where P=(Fo^2^+2Fc^2^)/3'
_refine_ls_weighting_scheme calc
_refine_ls_wR_factor_gt 0.1767
_refine_ls_wR_factor_ref 0.1879
_reflns_number_gt 1243
_reflns_number_total 1550
_reflns_threshold_expression I>2\s(I)
_cod_data_source_file fl2323.cif
_cod_data_source_block I
_cod_original_cell_volume 919.2(7)
_cod_original_sg_symbol_Hall '-P 2yn '
_cod_original_sg_symbol_H-M 'P 21/n'
_cod_database_code 2228313
_cod_database_fobs_code 2228313

loop_
_symmetry_equiv_pos_as_xyz
'x, y, z'
'-x+1/2, y+1/2, -z+1/2'
'-x, -y, -z'
'x-1/2, -y-1/2, z-1/2'

loop_
_atom_site_type_symbol
_atom_site_label
_atom_site_fract_x
_atom_site_fract_y
_atom_site_fract_z
_atom_site_U_iso_or_equiv
_atom_site_adp_type
_atom_site_calc_flag
_atom_site_refinement_flags
_atom_site_occupancy
_atom_site_disorder_assembly
_atom_site_disorder_group
N N1 0.3655(3) 0.6966(8) 0.4607(2) 0.0406(10) Uani d . 1 . .
H H1 0.383(4) 0.809(10) 0.423(3) 0.064(17) Uiso d . 1 . .
N N2 0.3784(3) 0.3740(7) 0.5510(2) 0.0389(9) Uani d . 1 . .
C C1 0.4360(4) 0.5176(8) 0.5031(2) 0.0307(10) Uani d . 1 . .
C C2 0.2533(4) 0.6694(10) 0.4821(3) 0.0436(12) Uani d . 1 . .
H H2 0.1846 0.7679 0.4624 0.052 Uiso calc R 1 . .
C C3 0.2630(4) 0.4717(10) 0.5372(3) 0.0453(12) Uani d . 1 . .
H H3 0.2003 0.4097 0.5625 0.054 Uiso calc R 1 . .
C C4 0.4969(4) 0.1219(9) 0.3172(3) 0.0376(11) Uani d . 1 . .
C C5 0.4964(4) 0.3271(9) 0.2521(2) 0.0347(10) Uani d . 1 . .
C C6 0.5982(4) 0.3745(10) 0.2158(3) 0.0451(12) Uani d . 1 . .
H H6 0.6687 0.2790 0.2329 0.054 Uiso calc R 1 . .
C C7 0.5946(4) 0.5616(10) 0.1549(3) 0.0516(13) Uani d . 1 . .
H H7 0.6625 0.5916 0.1308 0.062 Uiso calc R 1 . .
C C8 0.4913(4) 0.7050(10) 0.1294(3) 0.0491(13) Uani d . 1 . .
H H8 0.4897 0.8321 0.0883 0.059 Uiso calc R 1 . .
C C9 0.3913(4) 0.6618(10) 0.1641(3) 0.0458(12) Uani d . 1 . .
H H9 0.3216 0.7595 0.1468 0.055 Uiso calc R 1 . .
C C10 0.3934(4) 0.4739(10) 0.2247(3) 0.0441(12) Uani d . 1 . .
H H10 0.3244 0.4447 0.2478 0.053 Uiso calc R 1 . .
O O1 0.5977(3) -0.0029(7) 0.3367(2) 0.0532(10) Uani d . 1 . .
H H1A 0.5971 -0.1186 0.3747 0.080 Uiso d R 1 . .
O O2 0.4086(3) 0.0801(7) 0.3491(2) 0.0517(9) Uani d . 1 . .

loop_
_atom_site_aniso_label
_atom_site_aniso_U_11
_atom_site_aniso_U_22
_atom_site_aniso_U_33
_atom_site_aniso_U_12
_atom_site_aniso_U_13
_atom_site_aniso_U_23
N1 0.043(2) 0.037(2) 0.042(2) -0.0004(19) 0.0097(18) 0.009(2)
N2 0.041(2) 0.035(2) 0.043(2) -0.0011(18) 0.0116(17) 0.0088(19)
C1 0.044(2) 0.022(2) 0.027(2) 0.003(2) 0.0077(19) 0.0055(19)
C2 0.037(3) 0.048(3) 0.046(3) 0.004(2) 0.007(2) 0.000(3)
C3 0.032(2) 0.057(3) 0.048(3) 0.000(2) 0.009(2) 0.011(3)
C4 0.041(3) 0.029(2) 0.043(3) -0.004(2) 0.009(2) -0.002(2)
C5 0.038(2) 0.032(3) 0.034(2) -0.004(2) 0.0064(19) -0.005(2)
C6 0.037(3) 0.046(3) 0.053(3) 0.002(2) 0.012(2) 0.008(3)
C7 0.048(3) 0.052(3) 0.060(3) -0.001(3) 0.024(2) 0.013(3)
C8 0.051(3) 0.048(3) 0.049(3) -0.003(3) 0.008(2) 0.013(3)
C9 0.036(3) 0.046(3) 0.054(3) 0.006(2) 0.004(2) 0.009(3)
C10 0.033(2) 0.055(3) 0.046(3) -0.005(2) 0.013(2) 0.002(3)
O1 0.0371(17) 0.058(2) 0.065(2) 0.0067(18) 0.0089(15) 0.0244(19)
O2 0.0465(19) 0.051(2) 0.063(2) 0.0094(17) 0.0220(16) 0.0155(18)

loop_
_atom_type_symbol
_atom_type_description
_atom_type_scat_dispersion_real
_atom_type_scat_dispersion_imag
_atom_type_scat_source
C C 0.0033 0.0016 'International Tables Vol C Tables 4.2.6.8 and 6.1.1.4'
H H 0.0000 0.0000 'International Tables Vol C Tables 4.2.6.8 and 6.1.1.4'
N N 0.0061 0.0033 'International Tables Vol C Tables 4.2.6.8 and 6.1.1.4'
O O 0.0106 0.0060 'International Tables Vol C Tables 4.2.6.8 and 6.1.1.4'

loop_
_geom_angle_atom_site_label_1
_geom_angle_atom_site_label_2
_geom_angle_atom_site_label_3
_geom_angle_site_symmetry_1
_geom_angle_site_symmetry_3
_geom_angle
_geom_angle_publ_flag
C1 N1 C2 . . 106.9(4) ?
C1 N1 H1 . . 129(3) ?
C2 N1 H1 . . 124(3) ?
C1 N2 C3 . . 104.4(4) ?
N2 C1 N1 . . 112.4(4) ?
N2 C1 C1 . 3_666 124.0(5) ?
N1 C1 C1 . 3_666 123.6(5) ?
C3 C2 N1 . . 105.9(4) ?
C3 C2 H2 . . 127.0 ?
N1 C2 H2 . . 127.0 ?
C2 C3 N2 . . 110.4(4) ?
C2 C3 H3 . . 124.8 ?
N2 C3 H3 . . 124.8 ?
O2 C4 O1 . . 123.6(4) ?
O2 C4 C5 . . 121.7(4) ?
O1 C4 C5 . . 114.7(4) ?
C10 C5 C6 . . 118.0(4) ?
C10 C5 C4 . . 120.6(4) ?
C6 C5 C4 . . 121.4(4) ?
C7 C6 C5 . . 120.1(4) ?
C7 C6 H6 . . 119.9 ?
C5 C6 H6 . . 119.9 ?
C6 C7 C8 . . 120.5(4) ?
C6 C7 H7 . . 119.8 ?
C8 C7 H7 . . 119.8 ?
C9 C8 C7 . . 120.2(5) ?
C9 C8 H8 . . 119.9 ?
C7 C8 H8 . . 119.9 ?
C8 C9 C10 . . 120.0(4) ?
C8 C9 H9 . . 120.0 ?
C10 C9 H9 . . 120.0 ?
C9 C10 C5 . . 121.2(4) ?
C9 C10 H10 . . 119.4 ?
C5 C10 H10 . . 119.4 ?
C4 O1 H1A . . 113.7 ?

loop_
_geom_bond_atom_site_label_1
_geom_bond_atom_site_label_2
_geom_bond_site_symmetry_2
_geom_bond_distance
_geom_bond_publ_flag
N1 C1 . 1.322(5) ?
N1 C2 . 1.371(5) ?
N1 H1 . 0.88(5) ?
N2 C1 . 1.319(5) ?
N2 C3 . 1.370(5) ?
C1 C1 3_666 1.469(8) ?
C2 C3 . 1.342(6) ?
C2 H2 . 0.9300 ?
C3 H3 . 0.9300 ?
C4 O2 . 1.216(5) ?
C4 O1 . 1.289(5) ?
C4 C5 . 1.489(6) ?
C5 C10 . 1.385(6) ?
C5 C6 . 1.397(6) ?
C6 C7 . 1.371(6) ?
C6 H6 . 0.9300 ?
C7 C8 . 1.374(6) ?
C7 H7 . 0.9300 ?
C8 C9 . 1.359(6) ?
C8 H8 . 0.9300 ?
C9 C10 . 1.373(6) ?
C9 H9 . 0.9300 ?
C10 H10 . 0.9300 ?
O1 H1A . 0.8564 ?

loop_
_geom_hbond_atom_site_label_D
_geom_hbond_atom_site_label_H
_geom_hbond_atom_site_label_A
_geom_hbond_site_symmetry_A
_geom_hbond_distance_DH
_geom_hbond_distance_HA
_geom_hbond_distance_DA
_geom_hbond_angle_DHA
_geom_hbond_publ_flag
O1 H1A N2 3_656 0.86 1.77 2.613(5) 169.6 y
N1 H1 O2 1_565 0.88(5) 1.89(5) 2.767(5) 173(5) y
C4 O2 Cg1 . 1.216(5) 3.674(2) 4.388(2) 118.37(6) y

loop_
_geom_torsion_atom_site_label_1
_geom_torsion_atom_site_label_2
_geom_torsion_atom_site_label_3
_geom_torsion_atom_site_label_4
_geom_torsion_site_symmetry_1
_geom_torsion_site_symmetry_2
_geom_torsion_site_symmetry_3
_geom_torsion_site_symmetry_4
_geom_torsion
_geom_torsion_publ_flag
C3 N2 C1 N1 . . . . 0.0(5) ?
C3 N2 C1 C1 . . . 3_666 -179.6(5) ?
C2 N1 C1 N2 . . . . 0.0(5) ?
C2 N1 C1 C1 . . . 3_666 179.6(5) ?
C1 N1 C2 C3 . . . . 0.0(5) ?
N1 C2 C3 N2 . . . . 0.0(5) ?
C1 N2 C3 C2 . . . . 0.0(5) ?
O2 C4 C5 C10 . . . . -1.3(6) ?
O1 C4 C5 C10 . . . . 179.3(4) ?
O2 C4 C5 C6 . . . . 179.8(4) ?
O1 C4 C5 C6 . . . . 0.5(6) ?
C10 C5 C6 C7 . . . . 0.0(7) ?
C4 C5 C6 C7 . . . . 178.9(4) ?
C5 C6 C7 C8 . . . . 0.4(7) ?
C6 C7 C8 C9 . . . . -0.3(8) ?
C7 C8 C9 C10 . . . . -0.1(7) ?
C8 C9 C10 C5 . . . . 0.5(7) ?
C6 C5 C10 C9 . . . . -0.4(7) ?
C4 C5 C10 C9 . . . . -179.3(4) ?
